data_7153362
loop_
_publ_author_name
'Rao, Weidong'
'Chan, Philip Wai Hong'

_publ_section_title
;
 Unexpected iron(III) chloride-catalysed dimerisation of
 1,1,3-trisubstituted-prop-2-yn-1-ols as an expedient route to highly
 conjugated indenes.
;
_journal_issue 17
_journal_name_full 'Organic &amp; biomolecular chemistry'
_journal_page_first 4016
_journal_page_last 4025
_journal_paper_doi 10.1039/c003522j
_journal_volume 8
_journal_year 2010
_chemical_formula_moiety 'C50 H44 O2'
_chemical_formula_sum 'C50 H44 O2'
_chemical_formula_weight 676.85
_chemical_name_systematic
;

?

;
_space_group_IT_number 2
_symmetry_cell_setting triclinic
_symmetry_space_group_name_Hall '-P 1'
_symmetry_space_group_name_H-M 'P -1'
_atom_sites_solution_hydrogens geom
_atom_sites_solution_primary direct
_atom_sites_solution_secondary difmap
_audit_creation_method SHELXL-97
_cell_angle_alpha 66.882(2)
_cell_angle_beta 70.6770(10)
_cell_angle_gamma 82.3190(10)
_cell_formula_units_Z 2
_cell_length_a 10.3273(3)
_cell_length_b 14.4418(4)
_cell_length_c 14.7088(4)
_cell_measurement_reflns_used 7702
_cell_measurement_temperature 173(2)
_cell_measurement_theta_max 27.67
_cell_measurement_theta_min 2.32
_cell_volume 1903.91(10)
_computing_cell_refinement 'Bruker SMART'
_computing_data_collection 'Bruker SMART'
_computing_data_reduction 'Bruker SAINT'
_computing_molecular_graphics 'Bruker SHELXTL'
_computing_publication_material 'Bruker SHELXTL'
_computing_structure_refinement 'SHELXL-97 (Sheldrick, 1997)'
_computing_structure_solution 'SHELXS-97 (Sheldrick, 1990)'
_diffrn_ambient_temperature 173(2)
_diffrn_measured_fraction_theta_full 0.996
_diffrn_measured_fraction_theta_max 0.996
_diffrn_measurement_device_type 'CCD area detector'
_diffrn_measurement_method 'phi and omega scans'
_diffrn_radiation_monochromator graphite
_diffrn_radiation_source 'fine-focus sealed tube'
_diffrn_radiation_type MoK\a
_diffrn_radiation_wavelength 0.71073
_diffrn_reflns_av_R_equivalents 0.0523
_diffrn_reflns_av_sigmaI/netI 0.0514
_diffrn_reflns_limit_h_max 14
_diffrn_reflns_limit_h_min -14
_diffrn_reflns_limit_k_max 19
_diffrn_reflns_limit_k_min -19
_diffrn_reflns_limit_l_max 20
_diffrn_reflns_limit_l_min -20
_diffrn_reflns_number 49312
_diffrn_reflns_theta_full 29.11
_diffrn_reflns_theta_max 29.11
_diffrn_reflns_theta_min 1.53
_exptl_absorpt_coefficient_mu 0.070
_exptl_absorpt_correction_T_max 0.9930
_exptl_absorpt_correction_T_min 0.9793
_exptl_absorpt_correction_type multi-scan
_exptl_absorpt_process_details sadabs
_exptl_crystal_colour colourless
_exptl_crystal_density_diffrn 1.181
_exptl_crystal_density_method 'not measured'
_exptl_crystal_description plate
_exptl_crystal_F_000 720
_exptl_crystal_size_max 0.30
_exptl_crystal_size_mid 0.30
_exptl_crystal_size_min 0.10
_refine_diff_density_max 0.377
_refine_diff_density_min -0.332
_refine_diff_density_rms 0.096
_refine_ls_extinction_method none
_refine_ls_goodness_of_fit_ref 1.061
_refine_ls_hydrogen_treatment constr
_refine_ls_matrix_type full
_refine_ls_number_parameters 472
_refine_ls_number_reflns 10178
_refine_ls_number_restraints 0
_refine_ls_restrained_S_all 1.061
_refine_ls_R_factor_all 0.0903
_refine_ls_R_factor_gt 0.0499
_refine_ls_shift/su_max 0.001
_refine_ls_shift/su_mean 0.000
_refine_ls_structure_factor_coef Fsqd
_refine_ls_weighting_details 'calc w=1/[\s^2^(Fo^2^)+(0.0886P)^2^+0.0837P] where P=(Fo^2^+2Fc^2^)/3'
_refine_ls_weighting_scheme calc
_refine_ls_wR_factor_gt 0.1333
_refine_ls_wR_factor_ref 0.1673
_reflns_number_gt 6559
_reflns_number_total 10178
_reflns_threshold_expression >2sigma(I)
_cod_data_source_file c003522j.txt
_cod_data_source_block chan30
_cod_depositor_comments
;
The following automatic conversions were performed:

'_symmetry_cell_setting' value 'Triclinic' changed to 'triclinic'
according to /home/saulius/struct/CIF-dictionaries/cif_core.dic
dictionary named 'cif_core.dic' version 2.4.2 from 2011-04-26.

Automatic conversion script
Id: cif_fix_values 1891 2012-01-12 08:04:46Z andrius 
;
_cod_original_cell_volume 1903.91(9)
_cod_original_sg_symbol_H-M P-1
_cod_database_code 7153362

loop_
_symmetry_equiv_pos_as_xyz
'x, y, z'
'-x, -y, -z'

loop_
_atom_site_label
_atom_site_type_symbol
_atom_site_fract_x
_atom_site_fract_y
_atom_site_fract_z
_atom_site_U_iso_or_equiv
_atom_site_adp_type
_atom_site_occupancy
_atom_site_symmetry_multiplicity
_atom_site_calc_flag
_atom_site_refinement_flags
C1 C 0.5607(3) -0.13537(17) 1.45520(15) 0.0597(6) Uani 1 1 d .
H1A H 0.4703 -0.1662 1.4960 0.090 Uiso 1 1 calc R
H1B H 0.5957 -0.1134 1.4978 0.090 Uiso 1 1 calc R
H1C H 0.6242 -0.1847 1.4330 0.090 Uiso 1 1 calc R
C2 C 0.5484(2) -0.04654(14) 1.36182(14) 0.0446(5) Uani 1 1 d .
H2A H 0.4828 0.0031 1.3833 0.054 Uiso 1 1 calc R
H2B H 0.6387 -0.0135 1.3211 0.054 Uiso 1 1 calc R
C3 C 0.45484(17) -0.01362(12) 1.22273(12) 0.0294(3) Uani 1 1 d .
C4 C 0.40793(17) -0.05481(12) 1.16838(12) 0.0320(4) Uani 1 1 d .
H4 H 0.4129 -0.1256 1.1855 0.038 Uiso 1 1 calc R
C5 C 0.35418(17) 0.00585(11) 1.08978(12) 0.0293(3) Uani 1 1 d .
H5 H 0.3222 -0.0225 1.0528 0.035 Uiso 1 1 calc R
C6 C 0.34785(16) 0.10927(11) 1.06606(11) 0.0249(3) Uani 1 1 d .
C7 C 0.39550(15) 0.15025(11) 1.11971(11) 0.0234(3) Uani 1 1 d .
C8 C 0.45007(16) 0.09005(11) 1.19848(12) 0.0275(3) Uani 1 1 d .
H8 H 0.4831 0.1186 1.2348 0.033 Uiso 1 1 calc R
C9 C 0.29840(15) 0.19100(11) 0.98713(11) 0.0243(3) Uani 1 1 d .
C10 C 0.31422(15) 0.28176(11) 0.99195(11) 0.0235(3) Uani 1 1 d .
C11 C 0.37067(15) 0.26364(11) 1.08233(11) 0.0227(3) Uani 1 1 d .
C12 C 0.23956(16) 0.16896(11) 0.92308(12) 0.0274(3) Uani 1 1 d .
C13 C 0.18870(17) 0.13809(12) 0.87810(12) 0.0292(3) Uani 1 1 d .
C14 C 0.12833(16) 0.10566(12) 0.82097(12) 0.0268(3) Uani 1 1 d .
C15 C 0.07175(17) 0.00967(11) 0.86250(12) 0.0300(4) Uani 1 1 d .
H15 H 0.0740 -0.0355 0.9295 0.036 Uiso 1 1 calc R
C16 C 0.01239(17) -0.02008(12) 0.80652(13) 0.0327(4) Uani 1 1 d .
H16 H -0.0274 -0.0851 0.8366 0.039 Uiso 1 1 calc R
C17 C 0.00968(17) 0.04277(12) 0.70769(13) 0.0308(4) Uani 1 1 d .
C18 C -0.0533(2) 0.00840(15) 0.64738(16) 0.0479(5) Uani 1 1 d .
H18A H -0.1534 0.0076 0.6769 0.072 Uiso 1 1 calc R
H18B H -0.0202 -0.0595 0.6514 0.072 Uiso 1 1 calc R
H18C H -0.0271 0.0547 0.5746 0.072 Uiso 1 1 calc R
C19 C 0.06567(18) 0.13814(13) 0.66680(13) 0.0345(4) Uani 1 1 d .
H19 H 0.0647 0.1826 0.5993 0.041 Uiso 1 1 calc R
C20 C 0.12292(17) 0.16983(12) 0.72260(12) 0.0319(4) Uani 1 1 d .
H20 H 0.1589 0.2360 0.6935 0.038 Uiso 1 1 calc R
C21 C 0.28753(15) 0.38202(11) 0.92274(11) 0.0245(3) Uani 1 1 d .
C22 C 0.26750(16) 0.46135(11) 0.95348(11) 0.0256(3) Uani 1 1 d .
H22 H 0.2588 0.4450 1.0244 0.031 Uiso 1 1 calc R
C23 C 0.25738(16) 0.56902(11) 0.89230(11) 0.0262(3) Uani 1 1 d .
C24 C 0.33519(17) 0.61461(12) 0.78814(12) 0.0314(4) Uani 1 1 d .
H24 H 0.3919 0.5747 0.7520 0.038 Uiso 1 1 calc R
C25 C 0.32929(19) 0.71847(13) 0.73770(14) 0.0401(4) Uani 1 1 d .
H25 H 0.3829 0.7490 0.6672 0.048 Uiso 1 1 calc R
C26 C 0.2465(2) 0.77786(13) 0.78861(16) 0.0427(5) Uani 1 1 d .
H26 H 0.2426 0.8486 0.7531 0.051 Uiso 1 1 calc R
C27 C 0.16972(19) 0.73367(13) 0.89122(15) 0.0390(4) Uani 1 1 d .
H27 H 0.1126 0.7740 0.9266 0.047 Uiso 1 1 calc R
C28 C 0.17582(17) 0.63072(12) 0.94257(13) 0.0313(4) Uani 1 1 d .
H28 H 0.1235 0.6012 1.0136 0.038 Uiso 1 1 calc R
C29 C 0.28412(16) 0.39499(11) 0.81785(11) 0.0261(3) Uani 1 1 d .
C30 C 0.39481(18) 0.36745(12) 0.74857(12) 0.0336(4) Uani 1 1 d .
H30 H 0.4739 0.3380 0.7686 0.040 Uiso 1 1 calc R
C31 C 0.3907(2) 0.38269(13) 0.65037(13) 0.0413(4) Uani 1 1 d .
H31 H 0.4677 0.3639 0.6038 0.050 Uiso 1 1 calc R
C32 C 0.2766(2) 0.42481(13) 0.61880(13) 0.0413(5) Uani 1 1 d .
C33 C 0.2720(3) 0.43720(17) 0.51265(15) 0.0646(7) Uani 1 1 d .
H33A H 0.1872 0.4723 0.5016 0.097 Uiso 1 1 calc R
H33B H 0.2745 0.3708 0.5087 0.097 Uiso 1 1 calc R
H33C H 0.3513 0.4766 0.4590 0.097 Uiso 1 1 calc R
C34 C 0.1657(2) 0.45168(13) 0.68855(14) 0.0395(4) Uani 1 1 d .
H34 H 0.0863 0.4804 0.6687 0.047 Uiso 1 1 calc R
C35 C 0.16922(17) 0.43734(12) 0.78607(12) 0.0317(4) Uani 1 1 d .
H35 H 0.0923 0.4566 0.8323 0.038 Uiso 1 1 calc R
C36 C 0.50315(15) 0.32434(11) 1.04770(11) 0.0244(3) Uani 1 1 d .
H36A H 0.4764 0.3947 1.0403 0.029 Uiso 1 1 calc R
H36B H 0.5465 0.2964 1.1039 0.029 Uiso 1 1 calc R
C37 C 0.60929(16) 0.32585(11) 0.94805(12) 0.0262(3) Uani 1 1 d .
C38 C 0.64597(18) 0.41655(12) 0.86414(12) 0.0331(4) Uani 1 1 d .
H38 H 0.5979 0.4764 0.8682 0.040 Uiso 1 1 calc R
C39 C 0.7514(2) 0.42122(14) 0.77461(13) 0.0420(4) Uani 1 1 d .
H39 H 0.7755 0.4839 0.7183 0.050 Uiso 1 1 calc R
C40 C 0.8216(2) 0.33445(15) 0.76732(14) 0.0435(5) Uani 1 1 d .
H40 H 0.8944 0.3373 0.7064 0.052 Uiso 1 1 calc R
C41 C 0.78481(19) 0.24381(14) 0.84933(14) 0.0419(4) Uani 1 1 d .
H41 H 0.8316 0.1839 0.8443 0.050 Uiso 1 1 calc R
C42 C 0.68082(17) 0.23955(12) 0.93840(13) 0.0330(4) Uani 1 1 d .
H42 H 0.6574 0.1766 0.9943 0.040 Uiso 1 1 calc R
C43 C 0.26162(15) 0.28271(11) 1.17432(11) 0.0228(3) Uani 1 1 d .
C44 C 0.29779(17) 0.29079(12) 1.25439(12) 0.0294(3) Uani 1 1 d .
H44 H 0.3921 0.2923 1.2481 0.035 Uiso 1 1 calc R
C45 C 0.19952(17) 0.29670(12) 1.34247(12) 0.0308(4) Uani 1 1 d .
H45 H 0.2268 0.3015 1.3961 0.037 Uiso 1 1 calc R
C46 C 0.06130(16) 0.29567(11) 1.35286(11) 0.0277(3) Uani 1 1 d .
C47 C 0.02284(16) 0.29075(12) 1.27318(12) 0.0305(4) Uani 1 1 d .
H47 H -0.0715 0.2923 1.2783 0.037 Uiso 1 1 calc R
C48 C 0.12250(16) 0.28353(12) 1.18610(12) 0.0281(3) Uani 1 1 d .
H48 H 0.0948 0.2790 1.1325 0.034 Uiso 1 1 calc R
C49 C -0.17040(17) 0.27529(14) 1.46639(13) 0.0359(4) Uani 1 1 d .
H49A H -0.1752 0.2110 1.4584 0.043 Uiso 1 1 calc R
H49B H -0.2131 0.3288 1.4181 0.043 Uiso 1 1 calc R
C50 C -0.2441(2) 0.26615(15) 1.57597(14) 0.0448(5) Uani 1 1 d .
H50A H -0.1977 0.2159 1.6226 0.067 Uiso 1 1 calc R
H50B H -0.3390 0.2452 1.5952 0.067 Uiso 1 1 calc R
H50C H -0.2440 0.3314 1.5819 0.067 Uiso 1 1 calc R
O1 O 0.50121(13) -0.08184(8) 1.30116(9) 0.0381(3) Uani 1 1 d .
O2 O -0.02954(11) 0.30003(9) 1.44372(8) 0.0350(3) Uani 1 1 d .

loop_
_atom_site_aniso_label
_atom_site_aniso_U_11
_atom_site_aniso_U_22
_atom_site_aniso_U_33
_atom_site_aniso_U_23
_atom_site_aniso_U_13
_atom_site_aniso_U_12
C1 0.0688(15) 0.0647(14) 0.0356(10) -0.0044(10) -0.0217(10) 0.0017(12)
C2 0.0583(13) 0.0404(10) 0.0374(10) -0.0112(8) -0.0242(9) 0.0068(9)
C3 0.0309(8) 0.0272(8) 0.0246(7) -0.0046(6) -0.0078(7) -0.0005(7)
C4 0.0378(9) 0.0219(7) 0.0329(8) -0.0081(6) -0.0078(7) -0.0030(7)
C5 0.0346(9) 0.0269(8) 0.0288(8) -0.0121(6) -0.0087(7) -0.0050(7)
C6 0.0258(8) 0.0253(7) 0.0244(7) -0.0101(6) -0.0066(6) -0.0028(6)
C7 0.0226(7) 0.0245(7) 0.0235(7) -0.0100(6) -0.0055(6) -0.0017(6)
C8 0.0293(8) 0.0267(8) 0.0290(8) -0.0105(6) -0.0115(7) -0.0016(6)
C9 0.0253(8) 0.0264(7) 0.0242(7) -0.0111(6) -0.0082(6) -0.0022(6)
C10 0.0239(7) 0.0271(7) 0.0223(7) -0.0108(6) -0.0081(6) -0.0014(6)
C11 0.0246(7) 0.0235(7) 0.0234(7) -0.0098(6) -0.0100(6) -0.0010(6)
C12 0.0306(8) 0.0257(8) 0.0283(8) -0.0109(6) -0.0101(7) -0.0021(6)
C13 0.0325(9) 0.0283(8) 0.0295(8) -0.0120(6) -0.0110(7) -0.0015(7)
C14 0.0277(8) 0.0306(8) 0.0291(8) -0.0169(6) -0.0107(6) 0.0007(6)
C15 0.0381(9) 0.0267(8) 0.0290(8) -0.0108(6) -0.0150(7) 0.0010(7)
C16 0.0361(9) 0.0270(8) 0.0419(9) -0.0164(7) -0.0155(8) -0.0017(7)
C17 0.0306(9) 0.0354(9) 0.0369(9) -0.0217(7) -0.0146(7) 0.0027(7)
C18 0.0540(12) 0.0540(12) 0.0574(12) -0.0308(10) -0.0322(10) 0.0008(9)
C19 0.0386(10) 0.0392(9) 0.0294(8) -0.0123(7) -0.0153(7) -0.0005(8)
C20 0.0376(9) 0.0294(8) 0.0310(8) -0.0108(7) -0.0118(7) -0.0057(7)
C21 0.0238(7) 0.0266(7) 0.0247(7) -0.0095(6) -0.0087(6) -0.0019(6)
C22 0.0291(8) 0.0262(7) 0.0231(7) -0.0087(6) -0.0099(6) -0.0016(6)
C23 0.0280(8) 0.0252(7) 0.0298(8) -0.0091(6) -0.0143(7) -0.0031(6)
C24 0.0304(9) 0.0331(9) 0.0334(8) -0.0103(7) -0.0133(7) -0.0056(7)
C25 0.0405(10) 0.0395(10) 0.0367(9) 0.0018(8) -0.0209(8) -0.0154(8)
C26 0.0470(11) 0.0256(8) 0.0628(12) -0.0078(8) -0.0357(10) -0.0017(8)
C27 0.0401(10) 0.0303(9) 0.0592(12) -0.0199(8) -0.0296(9) 0.0068(7)
C28 0.0311(9) 0.0313(8) 0.0383(9) -0.0149(7) -0.0174(7) 0.0013(7)
C29 0.0321(8) 0.0244(7) 0.0252(7) -0.0085(6) -0.0123(7) -0.0041(6)
C30 0.0395(10) 0.0341(9) 0.0309(8) -0.0140(7) -0.0135(7) 0.0010(7)
C31 0.0539(12) 0.0405(10) 0.0292(9) -0.0157(8) -0.0072(8) -0.0051(9)
C32 0.0692(13) 0.0308(9) 0.0283(8) -0.0051(7) -0.0224(9) -0.0137(9)
C33 0.117(2) 0.0501(12) 0.0380(11) -0.0089(9) -0.0400(13) -0.0168(13)
C34 0.0516(11) 0.0324(9) 0.0421(10) -0.0060(7) -0.0310(9) -0.0063(8)
C35 0.0333(9) 0.0312(8) 0.0329(8) -0.0093(7) -0.0148(7) -0.0032(7)
C36 0.0261(8) 0.0247(7) 0.0272(7) -0.0122(6) -0.0105(6) -0.0017(6)
C37 0.0251(8) 0.0297(8) 0.0296(8) -0.0142(6) -0.0105(6) -0.0033(6)
C38 0.0361(9) 0.0317(9) 0.0323(8) -0.0121(7) -0.0106(7) -0.0013(7)
C39 0.0443(11) 0.0440(10) 0.0310(9) -0.0100(8) -0.0038(8) -0.0109(9)
C40 0.0398(10) 0.0524(11) 0.0383(10) -0.0257(9) 0.0034(8) -0.0115(9)
C41 0.0362(10) 0.0399(10) 0.0517(11) -0.0275(9) -0.0020(9) -0.0042(8)
C42 0.0308(9) 0.0294(8) 0.0384(9) -0.0156(7) -0.0046(7) -0.0049(7)
C43 0.0257(8) 0.0225(7) 0.0219(7) -0.0083(6) -0.0092(6) -0.0008(6)
C44 0.0257(8) 0.0390(9) 0.0301(8) -0.0165(7) -0.0121(7) -0.0006(7)
C45 0.0330(9) 0.0405(9) 0.0262(8) -0.0159(7) -0.0133(7) -0.0014(7)
C46 0.0286(8) 0.0299(8) 0.0245(7) -0.0104(6) -0.0072(6) -0.0011(6)
C47 0.0240(8) 0.0401(9) 0.0305(8) -0.0144(7) -0.0098(7) -0.0027(7)
C48 0.0283(8) 0.0342(8) 0.0263(8) -0.0122(6) -0.0120(7) -0.0020(6)
C49 0.0292(9) 0.0433(10) 0.0342(9) -0.0141(8) -0.0080(7) -0.0024(7)
C50 0.0367(10) 0.0530(11) 0.0393(10) -0.0199(9) -0.0016(8) -0.0001(9)
O1 0.0484(8) 0.0299(6) 0.0341(6) -0.0040(5) -0.0202(6) 0.0010(5)
O2 0.0292(6) 0.0494(7) 0.0277(6) -0.0181(5) -0.0052(5) -0.0022(5)

loop_
_atom_type_symbol
_atom_type_description
_atom_type_scat_dispersion_real
_atom_type_scat_dispersion_imag
_atom_type_scat_source
C C 0.0033 0.0016 'International Tables Vol C Tables 4.2.6.8 and 6.1.1.4'
H H 0.0000 0.0000 'International Tables Vol C Tables 4.2.6.8 and 6.1.1.4'
O O 0.0106 0.0060 'International Tables Vol C Tables 4.2.6.8 and 6.1.1.4'

loop_
_geom_angle_atom_site_label_1
_geom_angle_atom_site_label_2
_geom_angle_atom_site_label_3
_geom_angle
O1 C2 C1 107.68(16)
O1 C3 C4 115.29(14)
O1 C3 C8 123.96(15)
C4 C3 C8 120.73(14)
C5 C4 C3 120.86(14)
C4 C5 C6 118.60(15)
C7 C6 C5 120.49(14)
C7 C6 C9 108.88(13)
C5 C6 C9 130.62(14)
C6 C7 C8 121.36(14)
C6 C7 C11 109.94(12)
C8 C7 C11 128.62(13)
C7 C8 C3 117.95(14)
C10 C9 C12 129.96(14)
C10 C9 C6 109.64(13)
C12 C9 C6 120.34(13)
C9 C10 C21 127.43(14)
C9 C10 C11 109.46(13)
C21 C10 C11 123.09(12)
C7 C11 C10 101.79(11)
C7 C11 C43 105.82(11)
C10 C11 C43 112.30(12)
C7 C11 C36 112.67(12)
C10 C11 C36 112.75(11)
C43 C11 C36 111.00(11)
C13 C12 C9 171.67(16)
C12 C13 C14 177.45(17)
C20 C14 C15 118.18(14)
C20 C14 C13 120.67(14)
C15 C14 C13 121.14(14)
C16 C15 C14 120.35(14)
C15 C16 C17 121.57(15)
C16 C17 C19 117.90(15)
C16 C17 C18 120.77(15)
C19 C17 C18 121.33(16)
C20 C19 C17 121.26(15)
C19 C20 C14 120.70(15)
C22 C21 C10 120.35(13)
C22 C21 C29 121.15(13)
C10 C21 C29 118.50(13)
C21 C22 C23 128.99(14)
C28 C23 C24 118.12(14)
C28 C23 C22 118.57(14)
C24 C23 C22 123.05(15)
C25 C24 C23 119.88(16)
C26 C25 C24 120.99(16)
C27 C26 C25 119.54(16)
C26 C27 C28 120.05(17)
C27 C28 C23 121.41(16)
C30 C29 C35 118.16(14)
C30 C29 C21 121.50(14)
C35 C29 C21 120.33(14)
C31 C30 C29 120.48(17)
C32 C31 C30 121.34(18)
C31 C32 C34 118.01(16)
C31 C32 C33 120.52(19)
C34 C32 C33 121.43(19)
C35 C34 C32 121.04(17)
C34 C35 C29 120.98(17)
C37 C36 C11 116.44(12)
C38 C37 C42 117.64(15)
C38 C37 C36 120.07(14)
C42 C37 C36 122.14(14)
C39 C38 C37 121.21(16)
C40 C39 C38 119.99(16)
C41 C40 C39 119.37(17)
C42 C41 C40 120.49(17)
C41 C42 C37 121.29(15)
C48 C43 C44 116.93(14)
C48 C43 C11 121.51(13)
C44 C43 C11 121.31(13)
C45 C44 C43 121.51(15)
C44 C45 C46 120.27(15)
O2 C46 C47 124.22(14)
O2 C46 C45 116.48(14)
C47 C46 C45 119.30(14)
C48 C47 C46 119.67(15)
C47 C48 C43 122.27(15)
O2 C49 C50 107.56(14)
C3 O1 C2 119.04(13)
C46 O2 C49 116.81(13)

loop_
_geom_bond_atom_site_label_1
_geom_bond_atom_site_label_2
_geom_bond_distance
C1 C2 1.496(3)
C2 O1 1.416(2)
C3 O1 1.3704(19)
C3 C4 1.391(2)
C3 C8 1.394(2)
C4 C5 1.383(2)
C5 C6 1.391(2)
C6 C7 1.384(2)
C6 C9 1.469(2)
C7 C8 1.388(2)
C7 C11 1.524(2)
C9 C10 1.374(2)
C9 C12 1.423(2)
C10 C21 1.460(2)
C10 C11 1.541(2)
C11 C43 1.542(2)
C11 C36 1.552(2)
C12 C13 1.199(2)
C13 C14 1.431(2)
C14 C20 1.394(2)
C14 C15 1.397(2)
C15 C16 1.386(2)
C16 C17 1.386(2)
C17 C19 1.388(2)
C17 C18 1.506(2)
C19 C20 1.386(2)
C21 C22 1.357(2)
C21 C29 1.491(2)
C22 C23 1.469(2)
C23 C28 1.398(2)
C23 C24 1.400(2)
C24 C25 1.391(2)
C25 C26 1.383(3)
C26 C27 1.379(3)
C27 C28 1.382(2)
C29 C30 1.389(2)
C29 C35 1.396(2)
C30 C31 1.387(2)
C31 C32 1.387(3)
C32 C34 1.389(3)
C32 C33 1.516(2)
C34 C35 1.379(2)
C36 C37 1.506(2)
C37 C38 1.392(2)
C37 C42 1.394(2)
C38 C39 1.388(2)
C39 C40 1.385(3)
C40 C41 1.379(3)
C41 C42 1.377(2)
C43 C48 1.388(2)
C43 C44 1.397(2)
C44 C45 1.382(2)
C45 C46 1.386(2)
C46 O2 1.3751(18)
C46 C47 1.385(2)
C47 C48 1.384(2)
C49 O2 1.442(2)
C49 C50 1.497(2)
